data_4312500
loop_
_publ_author_name
'Jana A. Lewis'
'David T. Puerta'
'Seth M. Cohen'

_publ_section_title
;
 Metal Complexes of the trans-Influencing Ligand Thiomaltol
;
_journal_name_full 'Inorganic Chemistry'
_journal_page_first 7455
_journal_page_last 7459
_journal_paper_doi 10.1021/ic0347135
_journal_volume 42
_journal_year 2003
_chemical_formula_sum 'C18 H15 Fe O6 S3'
_chemical_formula_weight 479.33
_chemical_name_systematic
; 
 ? 
;
_space_group_IT_number 2
_symmetry_cell_setting triclinic
_symmetry_space_group_name_Hall '-P 1'
_symmetry_space_group_name_H-M 'P -1'
_atom_sites_solution_hydrogens geom
_atom_sites_solution_primary direct
_atom_sites_solution_secondary difmap
_audit_creation_method SHELXL-97
_cell_angle_alpha 83.9650(10)
_cell_angle_beta 82.4540(10)
_cell_angle_gamma 81.9900(10)
_cell_formula_units_Z 4
_cell_length_a 8.5571(6)
_cell_length_b 12.8151(8)
_cell_length_c 17.6321(11)
_cell_measurement_temperature 100(2)
_cell_volume 1890.7(2)
_computing_cell_refinement 'Bruker SMART'
_computing_data_collection 'Bruker SMART'
_computing_data_reduction 'Bruker SAINT'
_computing_molecular_graphics 'Bruker SHELXTL'
_computing_publication_material 'Bruker SHELXTL'
_computing_structure_refinement 'SHELXL-97 (Sheldrick, 1997)'
_computing_structure_solution 'SHELXS-97 (Sheldrick, 1990)'
_diffrn_ambient_temperature 100(2)
_diffrn_measured_fraction_theta_full 0.961
_diffrn_measured_fraction_theta_max 0.961
_diffrn_measurement_device_type 'CCD area detector'
_diffrn_measurement_method 'phi and omega scans'
_diffrn_radiation_monochromator graphite
_diffrn_radiation_source 'fine-focus sealed tube'
_diffrn_radiation_type MoK\a
_diffrn_radiation_wavelength 0.71073
_diffrn_reflns_av_R_equivalents 0.0170
_diffrn_reflns_av_sigmaI/netI 0.0467
_diffrn_reflns_limit_h_max 11
_diffrn_reflns_limit_h_min -9
_diffrn_reflns_limit_k_max 16
_diffrn_reflns_limit_k_min -16
_diffrn_reflns_limit_l_max 22
_diffrn_reflns_limit_l_min -20
_diffrn_reflns_number 12010
_diffrn_reflns_theta_full 27.51
_diffrn_reflns_theta_max 27.51
_diffrn_reflns_theta_min 1.17
_exptl_absorpt_coefficient_mu 1.163
_exptl_absorpt_correction_type none
_exptl_crystal_colour black
_exptl_crystal_density_diffrn 1.684
_exptl_crystal_density_meas 0
_exptl_crystal_density_method 'not measured'
_exptl_crystal_description block
_exptl_crystal_F_000 980
_exptl_crystal_size_max 0.34
_exptl_crystal_size_mid 0.19
_exptl_crystal_size_min 0.13
_refine_diff_density_max 0.800
_refine_diff_density_min -0.268
_refine_diff_density_rms 0.090
_refine_ls_extinction_method none
_refine_ls_goodness_of_fit_ref 0.950
_refine_ls_hydrogen_treatment mixed
_refine_ls_matrix_type full
_refine_ls_number_parameters 511
_refine_ls_number_reflns 8356
_refine_ls_number_restraints 0
_refine_ls_restrained_S_all 0.950
_refine_ls_R_factor_all 0.0538
_refine_ls_R_factor_gt 0.0407
_refine_ls_shift/su_max 0.448
_refine_ls_shift/su_mean 0.010
_refine_ls_structure_factor_coef Fsqd
_refine_ls_weighting_details 'calc w=1/[\s^2^(Fo^2^)+(0.0557P)^2^+0.0000P] where P=(Fo^2^+2Fc^2^)/3'
_refine_ls_weighting_scheme calc
_refine_ls_wR_factor_gt 0.0965
_refine_ls_wR_factor_ref 0.1005
_reflns_number_gt 6285
_reflns_number_total 8356
_reflns_threshold_expression >2sigma(I)
_cod_data_source_file ic0347135si20030922_123727_2.cif
_cod_data_source_block fetm
_cod_depositor_comments
;
The following automatic conversions were performed:

'_symmetry_cell_setting' value 'Triclinic' changed to 'triclinic'
according to the built-in table from CIF Core dictionary named
'cif_core.dic' version 2.4.1 from 2010-06-29.

Automatic conversion script
Id: cif_fix_values 1646 2011-03-28 12:23:43Z adriana 
;
_cod_database_code 4312500

loop_
_symmetry_equiv_pos_as_xyz
'x, y, z'
'-x, -y, -z'

loop_
_atom_site_label
_atom_site_type_symbol
_atom_site_fract_x
_atom_site_fract_y
_atom_site_fract_z
_atom_site_U_iso_or_equiv
_atom_site_adp_type
_atom_site_occupancy
_atom_site_symmetry_multiplicity
_atom_site_calc_flag
_atom_site_refinement_flags
_atom_site_disorder_assembly
_atom_site_disorder_group
C1 C 0.7094(4) 0.4640(2) 0.06873(16) 0.0365(7) Uani 1 1 d . . .
C2 C 0.6935(4) 0.5637(2) 0.02630(17) 0.0455(8) Uani 1 1 d . . .
H2 H 0.7797 0.5854 -0.0086 0.055 Uiso 1 1 calc R . .
C3 C 0.5547(5) 0.6279(2) 0.0357(2) 0.0542(10) Uani 1 1 d . . .
H3 H 0.5457 0.6939 0.0055 0.065 Uiso 1 1 calc R . .
C4 C 0.4409(4) 0.5076(2) 0.12863(18) 0.0403(7) Uani 1 1 d . . .
C5 C 0.2926(4) 0.4883(3) 0.1764(2) 0.0564(9) Uani 1 1 d . . .
H5A H 0.2113 0.4819 0.1435 0.085 Uiso 1 1 calc R . .
H5B H 0.2564 0.5475 0.2081 0.085 Uiso 1 1 calc R . .
H5C H 0.3107 0.4227 0.2098 0.085 Uiso 1 1 calc R . .
C6 C 0.5796(3) 0.4371(2) 0.12354(16) 0.0335(6) Uani 1 1 d . . .
C7 C 0.6550(3) 0.0356(2) 0.11172(16) 0.0328(6) Uani 1 1 d . . .
C8 C 0.6093(4) -0.0549(2) 0.08431(19) 0.0464(8) Uani 1 1 d . . .
H8 H 0.5974 -0.0552 0.0315 0.056 Uiso 1 1 calc R . .
C9 C 0.5833(4) -0.1394(2) 0.1332(2) 0.0523(9) Uani 1 1 d . . .
H9 H 0.5500 -0.1983 0.1142 0.063 Uiso 1 1 calc R . .
C10 C 0.6408(3) -0.0606(2) 0.23684(16) 0.0339(6) Uani 1 1 d . . .
C11 C 0.6575(4) -0.0831(2) 0.31896(17) 0.0451(8) Uani 1 1 d . . .
H11A H 0.6159 -0.1496 0.3381 0.068 Uiso 1 1 calc R . .
H11B H 0.5978 -0.0254 0.3472 0.068 Uiso 1 1 calc R . .
H11C H 0.7701 -0.0892 0.3264 0.068 Uiso 1 1 calc R . .
C12 C 0.6647(3) 0.0316(2) 0.19205(15) 0.0298(6) Uani 1 1 d . . .
C13 C 1.1254(3) 0.1991(2) 0.20017(15) 0.0311(6) Uani 1 1 d . . .
C14 C 1.2883(3) 0.1782(2) 0.21174(16) 0.0376(7) Uani 1 1 d . . .
H14 H 1.3600 0.1338 0.1795 0.045 Uiso 1 1 calc R . .
C15 C 1.3407(3) 0.2212(2) 0.26794(17) 0.0417(7) Uani 1 1 d . . .
H15 H 1.4499 0.2060 0.2750 0.050 Uiso 1 1 calc R . .
C16 C 1.0870(3) 0.3085(2) 0.30651(15) 0.0303(6) Uani 1 1 d . . .
C17 C 1.0020(3) 0.3818(2) 0.36186(15) 0.0334(6) Uani 1 1 d . . .
H17A H 1.0180 0.3521 0.4142 0.050 Uiso 1 1 calc R . .
H17B H 0.8883 0.3918 0.3564 0.050 Uiso 1 1 calc R . .
H17C H 1.0434 0.4501 0.3517 0.050 Uiso 1 1 calc R . .
C18 C 1.0226(3) 0.2666(2) 0.25039(15) 0.0281(6) Uani 1 1 d . . .
C19 C 0.4325(3) 0.5360(2) 0.35934(15) 0.0281(6) Uani 1 1 d . . .
C20 C 0.5486(3) 0.4480(2) 0.34566(16) 0.0323(6) Uani 1 1 d . . .
H20 H 0.6267 0.4513 0.3022 0.039 Uiso 1 1 calc R . .
C21 C 0.5488(3) 0.3602(2) 0.39373(17) 0.0372(7) Uani 1 1 d . . .
H21 H 0.6282 0.3021 0.3836 0.045 Uiso 1 1 calc R . .
C22 C 0.3227(3) 0.4311(2) 0.47016(15) 0.0281(6) Uani 1 1 d . . .
C23 C 0.2147(3) 0.4063(2) 0.54046(15) 0.0326(6) Uani 1 1 d . . .
H23A H 0.1918 0.3332 0.5420 0.049 Uiso 1 1 calc R . .
H23B H 0.1153 0.4546 0.5402 0.049 Uiso 1 1 calc R . .
H23C H 0.2654 0.4146 0.5858 0.049 Uiso 1 1 calc R . .
C24 C 0.3122(3) 0.52356(19) 0.42320(14) 0.0242(5) Uani 1 1 d . . .
C25 C 0.1568(3) 0.85896(19) 0.51440(14) 0.0270(6) Uani 1 1 d . . .
C26 C 0.1647(3) 0.8985(2) 0.58533(15) 0.0322(6) Uani 1 1 d . . .
H26 H 0.2652 0.9027 0.6014 0.039 Uiso 1 1 calc R . .
C27 C 0.0308(4) 0.9302(2) 0.63033(16) 0.0343(6) Uani 1 1 d . . .
H27 H 0.0392 0.9556 0.6781 0.041 Uiso 1 1 calc R . .
C28 C -0.1288(3) 0.88463(19) 0.54395(14) 0.0276(6) Uani 1 1 d . . .
C29 C -0.2970(3) 0.8859(2) 0.53074(16) 0.0328(6) Uani 1 1 d . . .
H29A H -0.3477 0.8362 0.5691 0.049 Uiso 1 1 calc R . .
H29B H -0.3008 0.8650 0.4792 0.049 Uiso 1 1 calc R . .
H29C H -0.3535 0.9574 0.5352 0.049 Uiso 1 1 calc R . .
C30 C 0.0023(3) 0.84741(18) 0.49642(14) 0.0257(6) Uani 1 1 d . . .
C31 C 0.0902(3) 0.8189(2) 0.20510(15) 0.0300(6) Uani 1 1 d . . .
C32 C 0.0714(4) 0.8577(2) 0.12825(15) 0.0386(7) Uani 1 1 d . . .
H32 H 0.1182 0.9184 0.1059 0.046 Uiso 1 1 calc R . .
C33 C -0.0127(4) 0.8086(3) 0.08704(17) 0.0453(8) Uani 1 1 d . . .
H33 H -0.0232 0.8357 0.0355 0.054 Uiso 1 1 calc R . .
C34 C -0.0670(3) 0.6820(2) 0.18851(15) 0.0308(6) Uani 1 1 d . . .
C35 C -0.1508(3) 0.5884(2) 0.21175(16) 0.0365(7) Uani 1 1 d . . .
H35A H -0.2630 0.6064 0.2039 0.055 Uiso 1 1 calc R . .
H35B H -0.1426 0.5662 0.2661 0.055 Uiso 1 1 calc R . .
H35C H -0.1024 0.5307 0.1807 0.055 Uiso 1 1 calc R . .
C36 C 0.0186(3) 0.7260(2) 0.23459(14) 0.0275(6) Uani 1 1 d . . .
Fe1 Fe 0.77634(4) 0.23960(3) 0.15932(2) 0.02822(11) Uani 1 1 d . . .
Fe2 Fe 0.16908(4) 0.73296(3) 0.37048(2) 0.02551(10) Uani 1 1 d . . .
O1 O 0.5893(2) 0.34694(14) 0.16591(11) 0.0347(4) Uani 1 1 d . . .
O2 O 0.4290(3) 0.60423(16) 0.08485(13) 0.0480(6) Uani 1 1 d . . .
O3 O 0.6962(2) 0.11525(13) 0.22319(10) 0.0313(4) Uani 1 1 d . . .
O4 O 0.6018(3) -0.14483(15) 0.20640(12) 0.0439(5) Uani 1 1 d . . .
O5 O 0.8705(2) 0.28867(13) 0.24380(10) 0.0282(4) Uani 1 1 d . . .
O6 O 1.2447(2) 0.28486(15) 0.31476(11) 0.0370(5) Uani 1 1 d . . .
O7 O 0.1942(2) 0.59905(13) 0.43635(10) 0.0280(4) Uani 1 1 d . . .
O8 O 0.4410(2) 0.35083(14) 0.45577(11) 0.0341(4) Uani 1 1 d . . .
O9 O -0.0137(2) 0.80381(13) 0.43422(10) 0.0262(4) Uani 1 1 d . . .
O10 O -0.1145(2) 0.92724(14) 0.61028(10) 0.0326(4) Uani 1 1 d . . .
O11 O 0.0337(2) 0.68305(13) 0.30436(10) 0.0302(4) Uani 1 1 d . . .
O12 O -0.0821(2) 0.72354(16) 0.11511(10) 0.0394(5) Uani 1 1 d . . .
S1 S 0.87471(9) 0.37462(6) 0.05839(4) 0.03935(18) Uani 1 1 d . . .
S2 S 0.69465(9) 0.14618(6) 0.05540(4) 0.03668(18) Uani 1 1 d . . .
S3 S 1.04985(9) 0.14643(6) 0.13117(4) 0.03526(17) Uani 1 1 d . . .
S4 S 0.42800(8) 0.65289(5) 0.30505(4) 0.03221(16) Uani 1 1 d . . .
S5 S 0.31751(8) 0.82338(5) 0.45166(4) 0.03126(16) Uani 1 1 d . . .
S6 S 0.19332(9) 0.87501(5) 0.26187(4) 0.03295(17) Uani 1 1 d . . .

loop_
_atom_site_aniso_label
_atom_site_aniso_U_11
_atom_site_aniso_U_22
_atom_site_aniso_U_33
_atom_site_aniso_U_23
_atom_site_aniso_U_13
_atom_site_aniso_U_12
C1 0.0462(18) 0.0269(14) 0.0417(16) -0.0118(13) -0.0221(14) -0.0004(13)
C2 0.067(2) 0.0340(16) 0.0420(18) -0.0064(14) -0.0263(16) -0.0082(16)
C3 0.086(3) 0.0294(17) 0.054(2) -0.0104(15) -0.042(2) 0.0052(18)
C4 0.0431(18) 0.0312(16) 0.0519(18) -0.0173(14) -0.0240(15) 0.0047(13)
C5 0.0362(19) 0.047(2) 0.087(3) -0.0293(19) -0.0134(18) 0.0116(15)
C6 0.0332(16) 0.0288(15) 0.0434(16) -0.0166(13) -0.0170(13) 0.0008(12)
C7 0.0238(14) 0.0309(15) 0.0430(16) -0.0087(12) -0.0074(12) 0.0058(11)
C8 0.055(2) 0.0419(18) 0.0475(18) -0.0158(15) -0.0198(16) -0.0004(15)
C9 0.065(2) 0.0333(18) 0.065(2) -0.0115(16) -0.0203(19) -0.0101(16)
C10 0.0259(15) 0.0305(15) 0.0458(17) -0.0083(13) -0.0031(13) -0.0031(12)
C11 0.050(2) 0.0402(17) 0.0458(18) -0.0014(14) -0.0001(15) -0.0152(15)
C12 0.0182(13) 0.0293(14) 0.0422(16) -0.0086(12) -0.0033(11) -0.0002(11)
C13 0.0286(15) 0.0288(14) 0.0339(15) -0.0011(12) -0.0016(12) -0.0002(11)
C14 0.0277(15) 0.0425(17) 0.0403(16) -0.0071(13) -0.0016(13) 0.0043(13)
C15 0.0219(15) 0.0535(19) 0.0475(18) -0.0045(15) -0.0039(13) 0.0023(13)
C16 0.0223(14) 0.0310(14) 0.0374(15) -0.0028(12) -0.0036(12) -0.0031(11)
C17 0.0299(15) 0.0324(15) 0.0397(16) -0.0065(12) -0.0067(12) -0.0051(12)
C18 0.0233(14) 0.0260(13) 0.0345(14) -0.0015(11) -0.0026(11) -0.0034(11)
C19 0.0245(14) 0.0266(14) 0.0358(14) -0.0060(11) -0.0074(11) -0.0067(11)
C20 0.0227(14) 0.0290(14) 0.0457(16) -0.0057(12) -0.0009(12) -0.0058(11)
C21 0.0238(15) 0.0280(15) 0.0594(19) -0.0086(14) -0.0053(14) 0.0018(11)
C22 0.0225(14) 0.0245(13) 0.0404(15) -0.0056(11) -0.0108(11) -0.0049(11)
C23 0.0370(16) 0.0265(14) 0.0355(15) -0.0002(12) -0.0087(12) -0.0062(12)
C24 0.0226(13) 0.0214(12) 0.0314(14) -0.0040(11) -0.0092(11) -0.0059(10)
C25 0.0298(14) 0.0184(12) 0.0331(14) 0.0010(10) -0.0078(11) -0.0035(10)
C26 0.0357(16) 0.0249(14) 0.0384(15) -0.0009(12) -0.0130(13) -0.0052(12)
C27 0.0422(18) 0.0304(15) 0.0327(15) -0.0030(12) -0.0105(13) -0.0069(13)
C28 0.0329(15) 0.0215(13) 0.0294(14) -0.0005(11) -0.0068(11) -0.0055(11)
C29 0.0292(15) 0.0296(14) 0.0393(16) -0.0039(12) -0.0023(12) -0.0040(12)
C30 0.0277(14) 0.0177(12) 0.0318(14) 0.0023(10) -0.0059(11) -0.0043(10)
C31 0.0276(14) 0.0279(14) 0.0329(15) -0.0066(11) -0.0011(12) 0.0026(11)
C32 0.0467(19) 0.0372(16) 0.0303(15) -0.0011(13) 0.0007(13) -0.0060(14)
C33 0.056(2) 0.053(2) 0.0276(15) 0.0000(14) -0.0043(14) -0.0099(17)
C34 0.0274(15) 0.0347(15) 0.0295(14) -0.0077(12) -0.0022(11) 0.0014(12)
C35 0.0356(17) 0.0413(17) 0.0361(16) -0.0105(13) -0.0086(13) -0.0073(13)
C36 0.0240(14) 0.0262(13) 0.0306(14) -0.0079(11) -0.0007(11) 0.0042(11)
Fe1 0.0235(2) 0.0258(2) 0.0361(2) -0.00800(16) -0.00542(16) -0.00002(15)
Fe2 0.0250(2) 0.02121(19) 0.0307(2) -0.00285(15) -0.00475(16) -0.00272(15)
O1 0.0278(10) 0.0306(10) 0.0465(11) -0.0116(9) -0.0101(9) 0.0046(8)
O2 0.0570(15) 0.0400(13) 0.0522(14) -0.0164(11) -0.0283(12) 0.0054(11)
O3 0.0292(10) 0.0284(10) 0.0378(10) -0.0083(8) -0.0037(8) -0.0048(8)
O4 0.0479(13) 0.0312(11) 0.0570(14) -0.0068(10) -0.0124(11) -0.0117(10)
O5 0.0213(9) 0.0284(10) 0.0358(10) -0.0085(8) -0.0069(8) 0.0012(7)
O6 0.0224(10) 0.0487(12) 0.0416(11) -0.0094(9) -0.0068(9) -0.0028(9)
O7 0.0261(10) 0.0240(9) 0.0327(10) -0.0013(8) -0.0034(8) 0.0001(7)
O8 0.0269(10) 0.0234(9) 0.0508(12) 0.0020(8) -0.0059(9) -0.0015(8)
O9 0.0255(10) 0.0221(9) 0.0326(10) -0.0063(7) -0.0072(8) -0.0023(7)
O10 0.0358(11) 0.0304(10) 0.0325(10) -0.0039(8) -0.0049(9) -0.0059(8)
O11 0.0336(11) 0.0291(10) 0.0294(10) -0.0008(8) -0.0081(8) -0.0067(8)
O12 0.0441(13) 0.0442(12) 0.0317(11) -0.0058(9) -0.0051(9) -0.0096(10)
S1 0.0406(4) 0.0307(4) 0.0459(4) -0.0034(3) -0.0028(3) -0.0036(3)
S2 0.0390(4) 0.0349(4) 0.0374(4) -0.0057(3) -0.0091(3) -0.0030(3)
S3 0.0303(4) 0.0358(4) 0.0396(4) -0.0123(3) -0.0047(3) 0.0034(3)
S4 0.0311(4) 0.0261(3) 0.0372(4) -0.0012(3) 0.0014(3) -0.0025(3)
S5 0.0248(4) 0.0308(4) 0.0398(4) -0.0063(3) -0.0073(3) -0.0039(3)
S6 0.0365(4) 0.0265(3) 0.0367(4) -0.0009(3) -0.0065(3) -0.0063(3)

loop_
_atom_type_symbol
_atom_type_description
_atom_type_scat_dispersion_real
_atom_type_scat_dispersion_imag
_atom_type_scat_source
C C 0.0033 0.0016 'International Tables Vol C Tables 4.2.6.8 and 6.1.1.4'
H H 0.0000 0.0000 'International Tables Vol C Tables 4.2.6.8 and 6.1.1.4'
O O 0.0106 0.0060 'International Tables Vol C Tables 4.2.6.8 and 6.1.1.4'
S S 0.1246 0.1234 'International Tables Vol C Tables 4.2.6.8 and 6.1.1.4'
Fe Fe 0.3463 0.8444 'International Tables Vol C Tables 4.2.6.8 and 6.1.1.4'

loop_
_geom_angle_atom_site_label_1
_geom_angle_atom_site_label_2
_geom_angle_atom_site_label_3
_geom_angle
_geom_angle_site_symmetry_1
_geom_angle_site_symmetry_3
_geom_angle_publ_flag
C2 C1 C6 118.3(3) . . ?
C2 C1 S1 123.4(3) . . ?
C6 C1 S1 118.3(2) . . ?
C3 C2 C1 119.4(3) . . ?
O2 C3 C2 124.0(3) . . ?
C6 C4 O2 121.7(3) . . ?
C6 C4 C5 125.2(3) . . ?
O2 C4 C5 113.1(3) . . ?
O1 C6 C4 120.8(3) . . ?
O1 C6 C1 120.9(2) . . ?
C4 C6 C1 118.2(3) . . ?
C8 C7 C12 116.9(3) . . ?
C8 C7 S2 124.1(2) . . ?
C12 C7 S2 119.0(2) . . ?
C9 C8 C7 119.6(3) . . ?
O4 C9 C8 123.1(3) . . ?
O4 C10 C12 121.1(3) . . ?
O4 C10 C11 112.0(2) . . ?
C12 C10 C11 126.9(2) . . ?
O3 C12 C10 120.6(2) . . ?
O3 C12 C7 120.8(2) . . ?
C10 C12 C7 118.7(2) . . ?
C14 C13 C18 117.6(2) . . ?
C14 C13 S3 122.7(2) . . ?
C18 C13 S3 119.6(2) . . ?
C15 C14 C13 120.0(3) . . ?
C14 C15 O6 122.4(3) . . ?
O6 C16 C18 120.8(2) . . ?
O6 C16 C17 112.6(2) . . ?
C18 C16 C17 126.6(2) . . ?
O5 C18 C16 120.2(2) . . ?
O5 C18 C13 121.2(2) . . ?
C16 C18 C13 118.6(2) . . ?
C20 C19 C24 117.2(2) . . ?
C20 C19 S4 123.9(2) . . ?
C24 C19 S4 119.0(2) . . ?
C21 C20 C19 120.1(3) . . ?
C20 C21 O8 122.5(3) . . ?
O8 C22 C24 121.3(2) . . ?
O8 C22 C23 112.4(2) . . ?
C24 C22 C23 126.3(2) . . ?
O7 C24 C22 120.6(2) . . ?
O7 C24 C19 120.7(2) . . ?
C22 C24 C19 118.7(2) . . ?
C26 C25 C30 116.9(2) . . ?
C26 C25 S5 123.9(2) . . ?
C30 C25 S5 119.16(19) . . ?
C27 C26 C25 120.3(3) . . ?
O10 C27 C26 122.5(2) . . ?
O10 C28 C30 121.3(2) . . ?
O10 C28 C29 112.7(2) . . ?
C30 C28 C29 126.0(2) . . ?
O9 C30 C28 120.4(2) . . ?
O9 C30 C25 120.4(2) . . ?
C28 C30 C25 119.2(2) . . ?
C32 C31 C36 116.9(2) . . ?
C32 C31 S6 123.6(2) . . ?
C36 C31 S6 119.5(2) . . ?
C33 C32 C31 119.9(3) . . ?
O12 C33 C32 123.1(3) . . ?
O12 C34 C36 121.3(2) . . ?
O12 C34 C35 113.6(2) . . ?
C36 C34 C35 125.0(2) . . ?
O11 C36 C34 120.0(2) . . ?
O11 C36 C31 121.0(2) . . ?
C34 C36 C31 119.0(2) . . ?
O1 Fe1 O5 94.66(7) . . ?
O1 Fe1 O3 102.42(8) . . ?
O5 Fe1 O3 94.43(7) . . ?
O1 Fe1 S3 163.65(6) . . ?
O5 Fe1 S3 82.38(5) . . ?
O3 Fe1 S3 93.85(6) . . ?
O1 Fe1 S1 81.16(6) . . ?
O5 Fe1 S1 95.65(5) . . ?
O3 Fe1 S1 168.99(5) . . ?
S3 Fe1 S1 83.13(3) . . ?
O1 Fe1 S2 95.98(6) . . ?
O5 Fe1 S2 169.01(5) . . ?
O3 Fe1 S2 80.61(5) . . ?
S3 Fe1 S2 88.14(3) . . ?
S1 Fe1 S2 88.69(3) . . ?
O11 Fe2 O7 94.83(7) . . ?
O11 Fe2 O9 93.04(7) . . ?
O7 Fe2 O9 97.18(7) . . ?
O11 Fe2 S4 96.56(6) . . ?
O7 Fe2 S4 81.53(5) . . ?
O9 Fe2 S4 170.39(5) . . ?
O11 Fe2 S5 171.31(6) . . ?
O7 Fe2 S5 92.38(5) . . ?
O9 Fe2 S5 81.25(5) . . ?
S4 Fe2 S5 89.27(3) . . ?
O11 Fe2 S6 82.03(5) . . ?
O7 Fe2 S6 164.06(6) . . ?
O9 Fe2 S6 98.58(5) . . ?
S4 Fe2 S6 83.30(3) . . ?
S5 Fe2 S6 92.31(3) . . ?
C6 O1 Fe1 123.76(18) . . ?
C3 O2 C4 118.3(3) . . ?
C12 O3 Fe1 122.06(16) . . ?
C9 O4 C10 120.4(2) . . ?
C18 O5 Fe1 121.54(16) . . ?
C15 O6 C16 120.5(2) . . ?
C24 O7 Fe2 122.99(15) . . ?
C21 O8 C22 120.0(2) . . ?
C30 O9 Fe2 122.39(16) . . ?
C27 O10 C28 119.5(2) . . ?
C36 O11 Fe2 122.54(16) . . ?
C33 O12 C34 119.7(2) . . ?
C1 S1 Fe1 95.82(11) . . ?
C7 S2 Fe1 96.04(10) . . ?
C13 S3 Fe1 94.90(10) . . ?
C19 S4 Fe2 95.46(9) . . ?
C25 S5 Fe2 94.80(9) . . ?
C31 S6 Fe2 94.44(9) . . ?

loop_
_geom_bond_atom_site_label_1
_geom_bond_atom_site_label_2
_geom_bond_distance
_geom_bond_site_symmetry_2
_geom_bond_publ_flag
C1 C2 1.410(4) . ?
C1 C6 1.428(4) . ?
C1 S1 1.694(3) . ?
C2 C3 1.348(5) . ?
C3 O2 1.339(4) . ?
C4 C6 1.387(4) . ?
C4 O2 1.387(4) . ?
C4 C5 1.464(5) . ?
C6 O1 1.307(3) . ?
C7 C8 1.423(4) . ?
C7 C12 1.425(4) . ?
C7 S2 1.691(3) . ?
C8 C9 1.336(4) . ?
C9 O4 1.314(4) . ?
C10 O4 1.354(3) . ?
C10 C12 1.376(4) . ?
C10 C11 1.468(4) . ?
C12 O3 1.329(3) . ?
C13 C14 1.420(4) . ?
C13 C18 1.432(4) . ?
C13 S3 1.689(3) . ?
C14 C15 1.336(4) . ?
C15 O6 1.341(3) . ?
C16 O6 1.364(3) . ?
C16 C18 1.381(4) . ?
C16 C17 1.477(4) . ?
C18 O5 1.310(3) . ?
C19 C20 1.414(4) . ?
C19 C24 1.434(3) . ?
C19 S4 1.690(3) . ?
C20 C21 1.335(4) . ?
C21 O8 1.341(3) . ?
C22 O8 1.359(3) . ?
C22 C24 1.372(4) . ?
C22 C23 1.480(4) . ?
C24 O7 1.313(3) . ?
C25 C26 1.411(3) . ?
C25 C30 1.430(4) . ?
C25 S5 1.690(3) . ?
C26 C27 1.344(4) . ?
C27 O10 1.343(3) . ?
C28 O10 1.368(3) . ?
C28 C30 1.370(4) . ?
C28 C29 1.485(4) . ?
C30 O9 1.313(3) . ?
C31 C32 1.415(4) . ?
C31 C36 1.434(4) . ?
C31 S6 1.690(3) . ?
C32 C33 1.342(4) . ?
C33 O12 1.333(3) . ?
C34 O12 1.362(3) . ?
C34 C36 1.372(4) . ?
C34 C35 1.476(4) . ?
C36 O11 1.308(3) . ?
Fe1 O1 1.9595(18) . ?
Fe1 O5 1.9793(17) . ?
Fe1 O3 2.0005(18) . ?
Fe1 S3 2.4880(8) . ?
Fe1 S1 2.4968(8) . ?
Fe1 S2 2.5119(8) . ?
Fe2 O11 1.9569(17) . ?
Fe2 O7 1.9708(17) . ?
Fe2 O9 1.9725(17) . ?
Fe2 S4 2.4973(8) . ?
Fe2 S5 2.4983(7) . ?
Fe2 S6 2.5083(8) . ?
